data_4032345
loop_
_publ_author_name
'Chan, Chieh-Kai'
'Chen, Yu-Hsin'
'Tsai, Yu-Lin'
'Chang, Meng-Yang'

_publ_section_title
;
 Synthesis of Substituted 1,6-Diarylnaphthalenes via a Tandem Claisen
 Rearrangement and Ene Reaction Protocol.
;
_journal_issue 6
_journal_name_full 'The Journal of organic chemistry'
_journal_page_first 3317
_journal_page_last 3326
_journal_paper_doi 10.1021/acs.joc.7b00108
_journal_volume 82
_journal_year 2017
_chemical_formula_sum 'C25 H22 O3'
_chemical_formula_weight 370.42
_space_group_crystal_system monoclinic
_space_group_IT_number 15
_space_group_name_Hall '-C 2yc'
_space_group_name_H-M_alt 'C 1 2/c 1'
_symmetry_space_group_name_Hall '-C 2yc'
_symmetry_space_group_name_H-M 'C 1 2/c 1'
_atom_sites_solution_hydrogens geom
_audit_creation_method SHELXL-2014/6
_cell_angle_alpha 90
_cell_angle_beta 99.403(4)
_cell_angle_gamma 90
_cell_formula_units_Z 8
_cell_length_a 21.016(4)
_cell_length_b 5.9939(11)
_cell_length_c 30.001(6)
_cell_measurement_reflns_used 1951
_cell_measurement_temperature 100(2)
_cell_measurement_theta_max 26.2462
_cell_measurement_theta_min 2.5764
_cell_volume 3728.4(12)
_computing_cell_refinement 'SAINT V8.34A (Bruker AXS Inc., 2013)'
_computing_data_collection 'Bruker APEX2'
_computing_data_reduction 'SAINT V8.34A (Bruker AXS Inc., 2013)'
_computing_molecular_graphics 'Bruker SHELXTL'
_computing_publication_material 'Bruker SHELXTL'
_computing_structure_refinement 'SHELXL-2014/6 (Sheldrick, 2014)'
_diffrn_ambient_temperature 100(2)
_diffrn_detector_area_resol_mean 8.3333
_diffrn_measured_fraction_theta_full 0.999
_diffrn_measured_fraction_theta_max 0.997
_diffrn_measurement_device_type 'Bruker APEX-II CCD'
_diffrn_measurement_method '\f and \w scans'
_diffrn_radiation_type MoK\a
_diffrn_radiation_wavelength 0.71073
_diffrn_reflns_av_R_equivalents 0.0535
_diffrn_reflns_av_unetI/netI 0.0508
_diffrn_reflns_Laue_measured_fraction_full 0.999
_diffrn_reflns_Laue_measured_fraction_max 0.997
_diffrn_reflns_limit_h_max 26
_diffrn_reflns_limit_h_min -26
_diffrn_reflns_limit_k_max 3
_diffrn_reflns_limit_k_min -7
_diffrn_reflns_limit_l_max 37
_diffrn_reflns_limit_l_min -37
_diffrn_reflns_number 14742
_diffrn_reflns_point_group_measured_fraction_full 0.999
_diffrn_reflns_point_group_measured_fraction_max 0.997
_diffrn_reflns_theta_full 25.242
_diffrn_reflns_theta_max 26.515
_diffrn_reflns_theta_min 1.964
_exptl_absorpt_coefficient_mu 0.086
_exptl_absorpt_correction_T_max 0.9485
_exptl_absorpt_correction_T_min 0.8528
_exptl_absorpt_correction_type multi-scan
_exptl_absorpt_process_details 'SADABS V2014/4 (Bruker AXS Inc.)'
_exptl_crystal_colour Colorless
_exptl_crystal_density_diffrn 1.320
_exptl_crystal_density_meas ?
_exptl_crystal_density_method 'not measured'
_exptl_crystal_description Lump
_exptl_crystal_F_000 1568
_exptl_crystal_size_max 0.28
_exptl_crystal_size_mid 0.25
_exptl_crystal_size_min 0.25
_refine_diff_density_max 0.257
_refine_diff_density_min -0.209
_refine_diff_density_rms 0.046
_refine_ls_extinction_method none
_refine_ls_goodness_of_fit_ref 1.023
_refine_ls_hydrogen_treatment constr
_refine_ls_matrix_type full
_refine_ls_number_parameters 256
_refine_ls_number_reflns 3868
_refine_ls_number_restraints 0
_refine_ls_restrained_S_all 1.023
_refine_ls_R_factor_all 0.0764
_refine_ls_R_factor_gt 0.0464
_refine_ls_shift/su_max 0.000
_refine_ls_shift/su_mean 0.000
_refine_ls_structure_factor_coef Fsqd
_refine_ls_weighting_details 'w=1/[\s^2^(Fo^2^)+(0.0480P)^2^+1.2152P] where P=(Fo^2^+2Fc^2^)/3'
_refine_ls_weighting_scheme calc
_refine_ls_wR_factor_gt 0.1000
_refine_ls_wR_factor_ref 0.1131
_reflns_Friedel_coverage 0.000
_reflns_number_gt 2655
_reflns_number_total 3868
_reflns_threshold_expression 'I > 2\s(I)'
_cod_data_source_file jo7b00108_si_007.cif
_cod_data_source_block mo_161251lt_0m
_cod_depositor_comments
;
The following automatic conversions were performed:

'_exptl_crystal_density_meas' value 'not measured' was changed to '?'
- the value is perceived as not measured.

Automatic conversion script
Id: cif_fix_values 4973 2017-02-22 13:04:09Z antanas 

 Adding full bibliography for 4032345--4032349.cif.
;
_cod_original_cell_volume 3728.3(12)
_cod_database_code 4032345
_shelx_space_group_comment
;
The symmetry employed for this shelxl refinement is uniquely defined
by the following loop, which should always be used as a source of
symmetry information in preference to the above space-group names.
They are only intended as comments.
;
_shelxl_version_number 2014/6

loop_
_space_group_symop_operation_xyz
'x, y, z'
'-x, y, -z+1/2'
'x+1/2, y+1/2, z'
'-x+1/2, y+1/2, -z+1/2'
'-x, -y, -z'
'x, -y, z-1/2'
'-x+1/2, -y+1/2, -z'
'x+1/2, -y+1/2, z-1/2'

loop_
_atom_site_label
_atom_site_type_symbol
_atom_site_fract_x
_atom_site_fract_y
_atom_site_fract_z
_atom_site_U_iso_or_equiv
_atom_site_adp_type
_atom_site_occupancy
_atom_site_site_symmetry_order
_atom_site_calc_flag
_atom_site_refinement_flags_posn
_atom_site_refinement_flags_adp
O1 O 0.38305(5) 0.4456(2) 0.04298(4) 0.0232(3) Uani 1 1 d . .
O2 O 0.65180(5) 0.7650(2) 0.11329(4) 0.0193(3) Uani 1 1 d . .
O3 O 0.58432(5) 1.0887(2) 0.06388(4) 0.0228(3) Uani 1 1 d . .
C1 C 0.35099(9) 0.2919(3) 0.01033(6) 0.0280(5) Uani 1 1 d . .
H1 H 0.3245 0.1897 0.0250 0.042 Uiso 1 1 calc R U
H22 H 0.3831 0.2064 -0.0028 0.042 Uiso 1 1 calc R U
H3 H 0.3234 0.3743 -0.0136 0.042 Uiso 1 1 calc R U
C2 C 0.34520(8) 0.5973(3) 0.06073(6) 0.0202(4) Uani 1 1 d . .
C3 C 0.37802(8) 0.7633(3) 0.08828(5) 0.0174(4) Uani 1 1 d . .
C4 C 0.45007(8) 0.7682(3) 0.09758(5) 0.0172(4) Uani 1 1 d . .
C5 C 0.48531(7) 0.6085(3) 0.12677(5) 0.0146(4) Uani 1 1 d . .
C6 C 0.55402(8) 0.6114(3) 0.13301(5) 0.0156(4) Uani 1 1 d . .
C7 C 0.58901(8) 0.4539(3) 0.16274(5) 0.0168(4) Uani 1 1 d . .
H15 H 0.6347 0.4516 0.1661 0.020 Uiso 1 1 calc R U
C8 C 0.55843(8) 0.3050(3) 0.18677(5) 0.0168(4) Uani 1 1 d . .
C9 C 0.59559(8) 0.1479(3) 0.21968(5) 0.0181(4) Uani 1 1 d . .
C10 C 0.65591(8) 0.2068(3) 0.24394(6) 0.0214(4) Uani 1 1 d . .
H16 H 0.6733 0.3503 0.2399 0.026 Uiso 1 1 calc R U
C11 C 0.69053(9) 0.0578(3) 0.27384(6) 0.0260(4) Uani 1 1 d . .
H17 H 0.7318 0.0989 0.2896 0.031 Uiso 1 1 calc R U
C12 C 0.66555(9) -0.1505(3) 0.28090(6) 0.0275(5) Uani 1 1 d . .
H2 H 0.6894 -0.2520 0.3015 0.033 Uiso 1 1 calc R U
C13 C 0.34253(8) 0.9277(3) 0.10561(6) 0.0229(4) Uani 1 1 d . .
H4 H 0.3644 1.0428 0.1238 0.027 Uiso 1 1 calc R U
C14 C 0.27546(8) 0.9267(3) 0.09677(6) 0.0282(5) Uani 1 1 d . .
H5 H 0.2516 1.0404 0.1087 0.034 Uiso 1 1 calc R U
C15 C 0.24416(8) 0.7598(3) 0.07060(6) 0.0278(5) Uani 1 1 d . .
H6 H 0.1983 0.7578 0.0648 0.033 Uiso 1 1 calc R U
C16 C 0.27822(8) 0.5943(3) 0.05253(6) 0.0261(4) Uani 1 1 d . .
H7 H 0.2559 0.4793 0.0346 0.031 Uiso 1 1 calc R U
C17 C 0.45495(8) 0.4492(3) 0.15112(5) 0.0178(4) Uani 1 1 d . .
H21 H 0.4092 0.4436 0.1470 0.021 Uiso 1 1 calc R U
C18 C 0.48987(8) 0.3040(3) 0.18034(5) 0.0184(4) Uani 1 1 d . .
H20 H 0.4682 0.2008 0.1966 0.022 Uiso 1 1 calc R U
C19 C 0.58533(7) 0.7736(3) 0.11009(5) 0.0165(4) Uani 1 1 d . .
C20 C 0.68500(8) 0.9180(3) 0.14595(6) 0.0218(4) Uani 1 1 d . .
H8 H 0.6682 1.0690 0.1394 0.033 Uiso 1 1 calc R U
H9 H 0.7312 0.9154 0.1445 0.033 Uiso 1 1 calc R U
H10 H 0.6782 0.8740 0.1763 0.033 Uiso 1 1 calc R U
C21 C 0.55040(8) 0.9345(3) 0.08401(5) 0.0176(4) Uani 1 1 d . .
C22 C 0.54874(8) 1.2634(3) 0.03861(6) 0.0229(4) Uani 1 1 d . .
H13 H 0.5204 1.1994 0.0126 0.034 Uiso 1 1 calc R U
H11 H 0.5788 1.3684 0.0280 0.034 Uiso 1 1 calc R U
H12 H 0.5227 1.3421 0.0579 0.034 Uiso 1 1 calc R U
C23 C 0.48237(7) 0.9299(3) 0.07820(5) 0.0170(4) Uani 1 1 d . .
H14 H 0.4585 1.0420 0.0604 0.020 Uiso 1 1 calc R U
C24 C 0.57098(8) -0.0621(3) 0.22730(6) 0.0193(4) Uani 1 1 d . .
H19 H 0.5299 -0.1050 0.2114 0.023 Uiso 1 1 calc R U
C25 C 0.60554(9) -0.2096(3) 0.25775(6) 0.0231(4) Uani 1 1 d . .
H18 H 0.5879 -0.3516 0.2627 0.028 Uiso 1 1 calc R U

loop_
_atom_site_aniso_label
_atom_site_aniso_U_11
_atom_site_aniso_U_22
_atom_site_aniso_U_33
_atom_site_aniso_U_23
_atom_site_aniso_U_13
_atom_site_aniso_U_12
O1 0.0200(6) 0.0234(8) 0.0248(6) -0.0066(6) -0.0006(5) -0.0015(5)
O2 0.0108(6) 0.0214(7) 0.0263(6) -0.0034(5) 0.0044(5) -0.0005(5)
O3 0.0172(6) 0.0227(8) 0.0293(7) 0.0072(6) 0.0059(5) -0.0005(5)
C1 0.0316(10) 0.0252(12) 0.0237(9) -0.0030(8) -0.0058(8) -0.0057(9)
C2 0.0193(9) 0.0229(11) 0.0181(8) 0.0058(7) 0.0029(7) 0.0004(7)
C3 0.0144(8) 0.0210(10) 0.0165(8) 0.0052(7) 0.0019(6) 0.0002(7)
C4 0.0147(8) 0.0202(10) 0.0163(8) -0.0040(7) 0.0012(6) -0.0008(7)
C5 0.0135(8) 0.0164(10) 0.0142(8) -0.0029(7) 0.0034(6) -0.0001(7)
C6 0.0160(8) 0.0148(10) 0.0162(8) -0.0047(7) 0.0033(6) -0.0003(7)
C7 0.0127(8) 0.0181(10) 0.0192(8) -0.0051(7) 0.0013(6) 0.0012(7)
C8 0.0172(8) 0.0156(10) 0.0173(8) -0.0030(7) 0.0022(7) 0.0008(7)
C9 0.0174(8) 0.0194(10) 0.0177(8) -0.0028(7) 0.0030(7) 0.0028(7)
C10 0.0226(9) 0.0177(10) 0.0236(9) -0.0035(8) 0.0024(7) 0.0009(8)
C11 0.0240(9) 0.0266(12) 0.0246(9) -0.0044(8) -0.0040(7) 0.0037(8)
C12 0.0349(11) 0.0232(12) 0.0222(9) 0.0006(8) -0.0020(8) 0.0084(9)
C13 0.0213(9) 0.0246(11) 0.0229(9) 0.0024(8) 0.0040(7) 0.0012(8)
C14 0.0214(9) 0.0351(13) 0.0289(10) 0.0057(9) 0.0068(8) 0.0091(9)
C15 0.0129(8) 0.0410(13) 0.0295(10) 0.0131(9) 0.0032(7) 0.0020(8)
C16 0.0176(9) 0.0324(12) 0.0266(10) 0.0056(8) -0.0013(7) -0.0048(8)
C17 0.0143(8) 0.0188(10) 0.0200(8) -0.0036(7) 0.0017(6) -0.0012(7)
C18 0.0182(9) 0.0194(10) 0.0187(8) -0.0004(7) 0.0060(7) -0.0027(7)
C19 0.0119(8) 0.0194(10) 0.0183(8) -0.0045(7) 0.0026(6) 0.0005(7)
C20 0.0164(8) 0.0228(11) 0.0254(9) -0.0015(8) 0.0013(7) -0.0022(7)
C21 0.0181(8) 0.0179(10) 0.0178(8) -0.0015(7) 0.0054(7) -0.0035(7)
C22 0.0240(9) 0.0202(11) 0.0245(9) 0.0048(8) 0.0043(7) -0.0003(8)
C23 0.0152(8) 0.0183(10) 0.0170(8) 0.0002(7) 0.0012(6) 0.0020(7)
C24 0.0186(8) 0.0215(11) 0.0190(8) -0.0030(8) 0.0065(7) 0.0016(7)
C25 0.0302(10) 0.0177(11) 0.0226(9) -0.0008(8) 0.0083(8) 0.0035(8)

loop_
_atom_type_symbol
_atom_type_description
_atom_type_scat_dispersion_real
_atom_type_scat_dispersion_imag
_atom_type_scat_source
C C 0.0033 0.0016 'International Tables Vol C Tables 4.2.6.8 and 6.1.1.4'
H H 0.0000 0.0000 'International Tables Vol C Tables 4.2.6.8 and 6.1.1.4'
O O 0.0106 0.0060 'International Tables Vol C Tables 4.2.6.8 and 6.1.1.4'

loop_
_geom_angle_atom_site_label_1
_geom_angle_atom_site_label_2
_geom_angle_atom_site_label_3
_geom_angle
C2 O1 C1 117.03(13)
C19 O2 C20 113.28(13)
C21 O3 C22 117.66(13)
O1 C1 H1 109.5
O1 C1 H22 109.5
H1 C1 H22 109.5
O1 C1 H3 109.5
H1 C1 H3 109.5
H22 C1 H3 109.5
O1 C2 C16 123.92(16)
O1 C2 C3 116.04(14)
C16 C2 C3 120.03(17)
C13 C3 C2 118.87(16)
C13 C3 C4 120.42(16)
C2 C3 C4 120.69(15)
C23 C4 C5 119.65(15)
C23 C4 C3 119.55(15)
C5 C4 C3 120.79(15)
C17 C5 C4 122.59(14)
C17 C5 C6 118.21(15)
C4 C5 C6 119.17(15)
C19 C6 C7 121.92(15)
C19 C6 C5 119.11(15)
C7 C6 C5 118.96(15)
C8 C7 C6 121.63(15)
C8 C7 H15 119.2
C6 C7 H15 119.2
C7 C8 C18 118.86(15)
C7 C8 C9 121.33(15)
C18 C8 C9 119.81(15)
C24 C9 C10 118.12(15)
C24 C9 C8 120.74(15)
C10 C9 C8 121.15(16)
C11 C10 C9 120.61(18)
C11 C10 H16 119.7
C9 C10 H16 119.7
C12 C11 C10 120.57(17)
C12 C11 H17 119.7
C10 C11 H17 119.7
C25 C12 C11 119.47(17)
C25 C12 H2 120.3
C11 C12 H2 120.3
C3 C13 C14 121.03(18)
C3 C13 H4 119.5
C14 C13 H4 119.5
C15 C14 C13 119.25(18)
C15 C14 H5 120.4
C13 C14 H5 120.4
C14 C15 C16 121.09(17)
C14 C15 H6 119.5
C16 C15 H6 119.5
C15 C16 C2 119.69(18)
C15 C16 H7 120.2
C2 C16 H7 120.2
C18 C17 C5 121.48(15)
C18 C17 H21 119.3
C5 C17 H21 119.3
C17 C18 C8 120.81(16)
C17 C18 H20 119.6
C8 C18 H20 119.6
C21 C19 O2 120.26(15)
C21 C19 C6 120.74(15)
O2 C19 C6 118.99(14)
O2 C20 H8 109.5
O2 C20 H9 109.5
H8 C20 H9 109.5
O2 C20 H10 109.5
H8 C20 H10 109.5
H9 C20 H10 109.5
O3 C21 C19 117.20(14)
O3 C21 C23 123.32(15)
C19 C21 C23 119.46(16)
O3 C22 H13 109.5
O3 C22 H11 109.5
H13 C22 H11 109.5
O3 C22 H12 109.5
H13 C22 H12 109.5
H11 C22 H12 109.5
C4 C23 C21 121.66(16)
C4 C23 H14 119.2
C21 C23 H14 119.2
C25 C24 C9 120.98(16)
C25 C24 H19 119.5
C9 C24 H19 119.5
C12 C25 C24 120.24(18)
C12 C25 H18 119.9
C24 C25 H18 119.9

loop_
_geom_bond_atom_site_label_1
_geom_bond_atom_site_label_2
_geom_bond_distance
O1 C2 1.372(2)
O1 C1 1.431(2)
O2 C19 1.3854(18)
O2 C20 1.437(2)
O3 C21 1.367(2)
O3 C22 1.430(2)
C1 H1 0.9800
C1 H22 0.9800
C1 H3 0.9800
C2 C16 1.389(2)
C2 C3 1.401(2)
C3 C13 1.387(2)
C3 C4 1.494(2)
C4 C23 1.366(2)
C4 C5 1.421(2)
C5 C17 1.416(2)
C5 C6 1.426(2)
C6 C19 1.414(2)
C6 C7 1.419(2)
C7 C8 1.371(2)
C7 H15 0.9500
C8 C18 1.422(2)
C8 C9 1.490(2)
C9 C24 1.394(2)
C9 C10 1.400(2)
C10 C11 1.385(2)
C10 H16 0.9500
C11 C12 1.384(3)
C11 H17 0.9500
C12 C25 1.383(2)
C12 H2 0.9500
C13 C14 1.391(2)
C13 H4 0.9500
C14 C15 1.371(3)
C14 H5 0.9500
C15 C16 1.385(3)
C15 H6 0.9500
C16 H7 0.9500
C17 C18 1.362(2)
C17 H21 0.9500
C18 H20 0.9500
C19 C21 1.376(2)
C20 H8 0.9800
C20 H9 0.9800
C20 H10 0.9800
C21 C23 1.412(2)
C22 H13 0.9800
C22 H11 0.9800
C22 H12 0.9800
C23 H14 0.9500
C24 C25 1.388(2)
C24 H19 0.9500
C25 H18 0.9500
